data_2016528
loop_
_publ_author_name
'Stockmann, Susanne'
'Bruce, Jocelyn'
'Miller, Jorn'
'Koch, Klaus R.'

_publ_section_title
;
 Bipodal 1,1'-acyl-3,3,3',3'-tetraalkylbis(thiourea) ligands with
 flexible C~3~, C~4~ and C~6~ spacer groups
;
_journal_coeditor_code TR3036
_journal_issue 3
_journal_name_full 'Acta Crystallographica Section C'
_journal_page_first o166
_journal_page_last o170
_journal_paper_doi 10.1107/S0108270108002783
_journal_volume 64
_journal_year 2008
_chemical_formula_iupac 'C15 H28 N4 O2 S2'
_chemical_formula_moiety 'C15 H28 N4 O2 S2'
_chemical_formula_sum 'C15 H28 N4 O2 S2'
_chemical_formula_weight 360.53
_chemical_name_systematic
;
3,3,3',3'-Tetraethyl-1,1'-(propane-1,3-diyldicarbonyl)bis(thiourea)
;
_space_group_IT_number 14
_symmetry_cell_setting monoclinic
_symmetry_space_group_name_Hall '-P 2yn'
_symmetry_space_group_name_H-M 'P 1 21/n 1'
_atom_sites_solution_hydrogens geom
_atom_sites_solution_primary direct
_atom_sites_solution_secondary difmap
_cell_angle_alpha 90.00
_cell_angle_beta 93.026(5)
_cell_angle_gamma 90.00
_cell_formula_units_Z 4
_cell_length_a 7.1475(18)
_cell_length_b 27.999(7)
_cell_length_c 9.387(2)
_cell_measurement_reflns_used 1566
_cell_measurement_temperature 100(2)
_cell_measurement_theta_max 22.97
_cell_measurement_theta_min 2.29
_cell_volume 1875.9(8)
_computing_cell_refinement 'SAINT (Bruker, 2002)'
_computing_data_collection 'SMART (Bruker, 2002)'
_computing_data_reduction 'SAINT (Bruker, 2002)'
_computing_molecular_graphics
;
X-Seed (Version 2.0; Barbour, 2001)
;
_computing_publication_material
;
X-Seed (Version 2.0; Barbour, 2001)
;
_computing_structure_refinement 'SHELXL97 (Sheldrick, 2008)'
_computing_structure_solution 'SHELXS97 (Sheldrick, 2008)'
_diffrn_ambient_temperature 100(2)
_diffrn_measured_fraction_theta_full 0.996
_diffrn_measured_fraction_theta_max 0.996
_diffrn_measurement_device_type 'Bruker APEX I CCD area-detector'
_diffrn_measurement_method \\w
_diffrn_radiation_monochromator graphite
_diffrn_radiation_source 'fine-focus sealed tube'
_diffrn_radiation_type 'Mo K\a'
_diffrn_radiation_wavelength 0.71073
_diffrn_reflns_av_R_equivalents 0.0503
_diffrn_reflns_av_sigmaI/netI 0.0635
_diffrn_reflns_limit_h_max 8
_diffrn_reflns_limit_h_min -8
_diffrn_reflns_limit_k_max 32
_diffrn_reflns_limit_k_min -34
_diffrn_reflns_limit_l_max 11
_diffrn_reflns_limit_l_min -11
_diffrn_reflns_number 10628
_diffrn_reflns_theta_full 26.00
_diffrn_reflns_theta_max 26.00
_diffrn_reflns_theta_min 1.45
_diffrn_standards_number 0
_exptl_absorpt_coefficient_mu 0.298
_exptl_absorpt_correction_T_max 0.9483
_exptl_absorpt_correction_T_min 0.9373
_exptl_absorpt_correction_type multi-scan
_exptl_absorpt_process_details '(SADABS; Bruker, 2002)'
_exptl_crystal_colour colourless
_exptl_crystal_density_diffrn 1.277
_exptl_crystal_density_method 'not measured'
_exptl_crystal_description block
_exptl_crystal_F_000 776
_exptl_crystal_size_max 0.22
_exptl_crystal_size_mid 0.21
_exptl_crystal_size_min 0.18
_refine_diff_density_max 0.662
_refine_diff_density_min -0.472
_refine_ls_extinction_method none
_refine_ls_goodness_of_fit_ref 1.047
_refine_ls_hydrogen_treatment mixed
_refine_ls_matrix_type full
_refine_ls_number_parameters 220
_refine_ls_number_reflns 3685
_refine_ls_number_restraints 0
_refine_ls_restrained_S_all 1.047
_refine_ls_R_factor_all 0.0720
_refine_ls_R_factor_gt 0.0525
_refine_ls_shift/su_max 0.011
_refine_ls_shift/su_mean 0.001
_refine_ls_structure_factor_coef Fsqd
_refine_ls_weighting_details
;
calc w=1/[\\s\^2\^(Fo\^2\^)+(0.0666P)\^2\^]
where P=(Fo\^2\^+2Fc\^2\^)/3
;
_refine_ls_weighting_scheme calc
_refine_ls_wR_factor_gt 0.1199
_refine_ls_wR_factor_ref 0.1293
_reflns_number_gt 2845
_reflns_number_total 3685
_reflns_threshold_expression >2sigma(I)
_cod_data_source_file tr3036.cif
_cod_data_source_block I
_cod_original_sg_symbol_H-M 'P 21/n'
_cod_database_code 2016528
_cod_database_fobs_code 2016528

loop_
_symmetry_equiv_pos_as_xyz
'x, y, z'
'-x+1/2, y+1/2, -z+1/2'
'-x, -y, -z'
'x-1/2, -y-1/2, z-1/2'

loop_
_atom_site_type_symbol
_atom_site_label
_atom_site_fract_x
_atom_site_fract_y
_atom_site_fract_z
_atom_site_U_iso_or_equiv
_atom_site_adp_type
_atom_site_calc_flag
_atom_site_refinement_flags
_atom_site_occupancy
S S1 0.29349(9) 0.86228(3) 0.69586(7) 0.0248(2) Uani d . 1
O O1 0.6668(2) 0.97690(6) 0.60062(17) 0.0180(4) Uani d . 1
N N1 0.5780(3) 0.89967(8) 0.5646(2) 0.0174(5) Uani d . 1
C C1 0.6717(3) 0.94653(9) 0.3616(3) 0.0173(5) Uani d . 1
H H1A 0.5785 0.9685 0.3151 0.021 Uiso calc R 1
H H1B 0.6544 0.9146 0.3176 0.021 Uiso calc R 1
H H1 0.545(4) 0.8809(10) 0.501(3) 0.023(8) Uiso d . 1
S S2 1.48544(8) 0.82024(2) 0.29718(7) 0.01825(18) Uani d . 1
O O2 0.9727(2) 0.88464(6) 0.17027(18) 0.0219(4) Uani d . 1
N N2 0.6099(3) 0.89814(7) 0.8145(2) 0.0148(4) Uani d . 1
C C2 0.8686(3) 0.96459(9) 0.3373(3) 0.0185(6) Uani d . 1
H H2A 0.8794 0.9708 0.2342 0.022 Uiso calc R 1
H H2B 0.8883 0.9953 0.3882 0.022 Uiso calc R 1
N N3 1.1458(3) 0.85024(8) 0.3537(2) 0.0177(5) Uani d . 1
C C3 1.0215(3) 0.92982(9) 0.3877(3) 0.0188(6) Uani d . 1
H H3A 1.1430 0.9469 0.3937 0.023 Uiso calc R 1
H H3B 0.9958 0.9187 0.4848 0.023 Uiso calc R 1
H H3 1.195(4) 0.8563(9) 0.426(3) 0.012(7) Uiso d . 1
N N4 1.1578(3) 0.78830(7) 0.1870(2) 0.0174(5) Uani d . 1
C C11 0.6392(3) 0.94339(9) 0.5200(3) 0.0149(5) Uani d . 1
C C12 0.5056(3) 0.88878(9) 0.6977(3) 0.0171(6) Uani d . 1
C C13 0.5350(3) 0.88874(9) 0.9555(3) 0.0185(6) Uani d . 1
H H13A 0.6409 0.8855 1.0272 0.022 Uiso calc R 1
H H13B 0.4664 0.8580 0.9518 0.022 Uiso calc R 1
C C14 0.4047(4) 0.92781(10) 1.0027(3) 0.0270(6) Uani d . 1
H H14A 0.3022 0.9321 0.9302 0.041 Uiso calc R 1
H H14B 0.4746 0.9578 1.0147 0.041 Uiso calc R 1
H H14C 0.3531 0.9188 1.0935 0.041 Uiso calc R 1
C C15 0.8116(3) 0.91021(9) 0.8186(3) 0.0185(6) Uani d . 1
H H15A 0.8527 0.9124 0.7197 0.022 Uiso calc R 1
H H15B 0.8837 0.8842 0.8673 0.022 Uiso calc R 1
C C16 0.8551(4) 0.95695(9) 0.8952(3) 0.0234(6) Uani d . 1
H H16A 0.8114 0.9553 0.9923 0.035 Uiso calc R 1
H H16B 0.7915 0.9832 0.8434 0.035 Uiso calc R 1
H H16C 0.9907 0.9625 0.8994 0.035 Uiso calc R 1
C C31 1.0378(3) 0.88675(9) 0.2915(3) 0.0161(5) Uani d . 1
C C32 1.2506(3) 0.81819(9) 0.2746(3) 0.0163(5) Uani d . 1
C C33 0.9561(3) 0.77708(10) 0.1956(3) 0.0226(6) Uani d . 1
H H33A 0.9015 0.7991 0.2647 0.027 Uiso calc R 1
H H33B 0.9437 0.7442 0.2326 0.027 Uiso calc R 1
C C34 0.8459(4) 0.78091(11) 0.0562(3) 0.0307(7) Uani d . 1
H H34A 0.8818 0.7550 -0.0069 0.046 Uiso calc R 1
H H34B 0.8718 0.8117 0.0118 0.046 Uiso calc R 1
H H34C 0.7119 0.7786 0.0724 0.046 Uiso calc R 1
C C35 1.2618(4) 0.75827(9) 0.0876(3) 0.0222(6) Uani d . 1
H H35A 1.3725 0.7762 0.0577 0.027 Uiso calc R 1
H H35B 1.1803 0.7519 0.0012 0.027 Uiso calc R 1
C C36 1.3261(4) 0.71136(10) 0.1520(3) 0.0313(7) Uani d . 1
H H36A 1.2187 0.6945 0.1889 0.047 Uiso calc R 1
H H36B 1.4196 0.7173 0.2302 0.047 Uiso calc R 1
H H36C 1.3820 0.6918 0.0789 0.047 Uiso calc R 1

loop_
_atom_site_aniso_label
_atom_site_aniso_U_11
_atom_site_aniso_U_22
_atom_site_aniso_U_33
_atom_site_aniso_U_12
_atom_site_aniso_U_13
_atom_site_aniso_U_23
S1 0.0203(4) 0.0358(4) 0.0179(4) -0.0092(3) -0.0014(3) 0.0001(3)
O1 0.0228(10) 0.0151(9) 0.0156(9) 0.0017(7) -0.0022(7) -0.0028(7)
N1 0.0210(12) 0.0170(11) 0.0140(11) -0.0024(9) -0.0014(9) -0.0029(9)
C1 0.0199(13) 0.0177(13) 0.0140(13) 0.0044(10) -0.0025(10) -0.0002(10)
S2 0.0152(3) 0.0186(4) 0.0208(4) -0.0010(2) -0.0010(3) -0.0031(3)
O2 0.0267(10) 0.0221(10) 0.0163(10) 0.0055(8) -0.0046(8) -0.0047(8)
N2 0.0149(10) 0.0159(11) 0.0135(10) 0.0003(8) -0.0004(8) 0.0006(8)
C2 0.0261(14) 0.0139(13) 0.0156(13) -0.0024(11) 0.0028(11) -0.0022(10)
N3 0.0183(12) 0.0223(13) 0.0122(12) 0.0004(9) -0.0035(10) -0.0040(9)
C3 0.0175(13) 0.0205(14) 0.0188(13) -0.0004(11) 0.0031(10) -0.0057(11)
N4 0.0142(11) 0.0183(11) 0.0198(12) 0.0001(9) 0.0008(9) -0.0019(9)
C11 0.0116(12) 0.0164(13) 0.0163(13) 0.0032(10) -0.0014(10) 0.0014(10)
C12 0.0175(13) 0.0156(13) 0.0183(13) 0.0034(10) 0.0011(10) -0.0005(10)
C13 0.0195(14) 0.0213(14) 0.0146(13) -0.0024(11) -0.0001(10) 0.0020(11)
C14 0.0269(15) 0.0311(16) 0.0236(15) 0.0049(12) 0.0064(12) 0.0009(12)
C15 0.0145(13) 0.0215(14) 0.0192(14) 0.0005(10) -0.0015(10) 0.0015(11)
C16 0.0227(14) 0.0265(15) 0.0204(14) -0.0087(11) -0.0044(11) 0.0023(11)
C31 0.0135(12) 0.0175(13) 0.0176(13) -0.0009(10) 0.0019(10) 0.0007(10)
C32 0.0211(13) 0.0152(13) 0.0125(12) 0.0019(10) 0.0010(10) 0.0048(10)
C33 0.0135(13) 0.0251(15) 0.0292(15) -0.0037(11) 0.0015(11) -0.0069(12)
C34 0.0203(15) 0.0368(18) 0.0348(17) -0.0002(12) -0.0013(12) -0.0120(14)
C35 0.0175(14) 0.0248(15) 0.0241(15) 0.0002(11) 0.0005(11) -0.0100(12)
C36 0.0297(16) 0.0215(16) 0.0431(19) 0.0007(12) 0.0059(13) -0.0061(13)

loop_
_atom_type_symbol
_atom_type_description
_atom_type_scat_dispersion_real
_atom_type_scat_dispersion_imag
_atom_type_scat_source
C C 0.0033 0.0016 'International Tables Vol C Tables 4.2.6.8 and 6.1.1.4'
H H 0.0000 0.0000 'International Tables Vol C Tables 4.2.6.8 and 6.1.1.4'
N N 0.0061 0.0033 'International Tables Vol C Tables 4.2.6.8 and 6.1.1.4'
O O 0.0106 0.0060 'International Tables Vol C Tables 4.2.6.8 and 6.1.1.4'
S S 0.1246 0.1234 'International Tables Vol C Tables 4.2.6.8 and 6.1.1.4'

loop_
_geom_angle_atom_site_label_1
_geom_angle_atom_site_label_2
_geom_angle_atom_site_label_3
_geom_angle
C11 N1 C12 126.9(2)
C11 N1 H1 116(2)
C12 N1 H1 114(2)
C11 C1 C2 110.83(19)
C11 C1 H1A 109.5
C2 C1 H1A 109.5
C11 C1 H1B 109.5
C2 C1 H1B 109.5
H1A C1 H1B 108.1
C12 N2 C13 119.6(2)
C12 N2 C15 125.0(2)
C13 N2 C15 114.59(19)
C3 C2 C1 113.3(2)
C3 C2 H2A 108.9
C1 C2 H2A 108.9
C3 C2 H2B 108.9
C1 C2 H2B 108.9
H2A C2 H2B 107.7
C31 N3 C32 123.1(2)
C31 N3 H3 115(2)
C32 N3 H3 112(2)
C31 C3 C2 113.7(2)
C31 C3 H3A 108.8
C2 C3 H3A 108.8
C31 C3 H3B 108.8
C2 C3 H3B 108.8
H3A C3 H3B 107.7
C32 N4 C33 123.8(2)
C32 N4 C35 119.7(2)
C33 N4 C35 115.80(19)
O1 C11 N1 122.9(2)
O1 C11 C1 122.5(2)
N1 C11 C1 114.7(2)
N2 C12 N1 118.4(2)
N2 C12 S1 124.31(19)
N1 C12 S1 117.21(18)
N2 C13 C14 112.9(2)
N2 C13 H13A 109.0
C14 C13 H13A 109.0
N2 C13 H13B 109.0
C14 C13 H13B 109.0
H13A C13 H13B 107.8
C13 C14 H14A 109.5
C13 C14 H14B 109.5
H14A C14 H14B 109.5
C13 C14 H14C 109.5
H14A C14 H14C 109.5
H14B C14 H14C 109.5
N2 C15 C16 112.6(2)
N2 C15 H15A 109.1
C16 C15 H15A 109.1
N2 C15 H15B 109.1
C16 C15 H15B 109.1
H15A C15 H15B 107.8
C15 C16 H16A 109.5
C15 C16 H16B 109.5
H16A C16 H16B 109.5
C15 C16 H16C 109.5
H16A C16 H16C 109.5
H16B C16 H16C 109.5
O2 C31 N3 122.5(2)
O2 C31 C3 124.2(2)
N3 C31 C3 113.2(2)
N4 C32 N3 117.9(2)
N4 C32 S2 124.26(19)
N3 C32 S2 117.87(19)
N4 C33 C34 114.0(2)
N4 C33 H33A 108.8
C34 C33 H33A 108.8
N4 C33 H33B 108.8
C34 C33 H33B 108.8
H33A C33 H33B 107.7
C33 C34 H34A 109.5
C33 C34 H34B 109.5
H34A C34 H34B 109.5
C33 C34 H34C 109.5
H34A C34 H34C 109.5
H34B C34 H34C 109.5
N4 C35 C36 113.2(2)
N4 C35 H35A 108.9
C36 C35 H35A 108.9
N4 C35 H35B 108.9
C36 C35 H35B 108.9
H35A C35 H35B 107.8
C35 C36 H36A 109.5
C35 C36 H36B 109.5
H36A C36 H36B 109.5
C35 C36 H36C 109.5
H36A C36 H36C 109.5
H36B C36 H36C 109.5

loop_
_geom_bond_atom_site_label_1
_geom_bond_atom_site_label_2
_geom_bond_distance
_geom_bond_publ_flag
S1 C12 1.687(3) yes
O1 C11 1.215(3) yes
N1 C11 1.373(3) yes
N1 C12 1.411(3) yes
N1 H1 0.82(3) ?
C1 C11 1.520(3) ?
C1 C2 1.524(3) ?
C1 H1A 0.9900 ?
C1 H1B 0.9900 ?
S2 C32 1.682(3) yes
O2 C31 1.208(3) yes
N2 C12 1.319(3) yes
N2 C13 1.477(3) ?
N2 C15 1.480(3) ?
C2 C3 1.520(3) ?
C2 H2A 0.9900 ?
C2 H2B 0.9900 ?
N3 C31 1.390(3) yes
N3 C32 1.406(3) yes
N3 H3 0.77(3) ?
C3 C31 1.515(3) ?
C3 H3A 0.9900 ?
C3 H3B 0.9900 ?
N4 C32 1.326(3) yes
N4 C33 1.482(3) ?
N4 C35 1.485(3) ?
C13 C14 1.518(3) ?
C13 H13A 0.9900 ?
C13 H13B 0.9900 ?
C14 H14A 0.9800 ?
C14 H14B 0.9800 ?
C14 H14C 0.9800 ?
C15 C16 1.518(4) ?
C15 H15A 0.9900 ?
C15 H15B 0.9900 ?
C16 H16A 0.9800 ?
C16 H16B 0.9800 ?
C16 H16C 0.9800 ?
C33 C34 1.495(4) ?
C33 H33A 0.9900 ?
C33 H33B 0.9900 ?
C34 H34A 0.9800 ?
C34 H34B 0.9800 ?
C34 H34C 0.9800 ?
C35 C36 1.508(4) ?
C35 H35A 0.9900 ?
C35 H35B 0.9900 ?
C36 H36A 0.9800 ?
C36 H36B 0.9800 ?
C36 H36C 0.9800 ?

loop_
_geom_hbond_atom_site_label_D
_geom_hbond_atom_site_label_H
_geom_hbond_atom_site_label_A
_geom_hbond_site_symmetry_A
_geom_hbond_distance_DH
_geom_hbond_distance_HA
_geom_hbond_distance_DA
_geom_hbond_angle_DHA
N1 H1 S2 1_455 0.82(3) 2.58(3) 3.393(2) 173(3)
N3 H3 S1 1_655 0.77(3) 2.60(3) 3.344(2) 165(2)

loop_
_geom_torsion_atom_site_label_1
_geom_torsion_atom_site_label_2
_geom_torsion_atom_site_label_3
_geom_torsion_atom_site_label_4
_geom_torsion
_geom_torsion_publ_flag
C11 C1 C2 C3 66.8(3) ?
C1 C2 C3 C31 73.9(3) ?
C12 N1 C11 O1 12.6(4) yes
C12 N1 C11 C1 -167.9(2) ?
C2 C1 C11 O1 53.0(3) ?
C2 C1 C11 N1 -126.5(2) ?
C13 N2 C12 N1 177.8(2) ?
C15 N2 C12 N1 -12.9(4) ?
C13 N2 C12 S1 -5.0(3) ?
C15 N2 C12 S1 164.31(19) ?
C11 N1 C12 N2 -56.9(3) ?
C11 N1 C12 S1 125.7(2) yes
C12 N2 C13 C14 -80.3(3) ?
C15 N2 C13 C14 109.4(2) ?
C12 N2 C15 C16 125.3(3) ?
C13 N2 C15 C16 -64.9(3) ?
C32 N3 C31 O2 26.3(4) yes
C32 N3 C31 C3 -150.2(2) ?
C2 C3 C31 O2 17.5(4) ?
C2 C3 C31 N3 -166.1(2) ?
C33 N4 C32 N3 -17.6(3) ?
C35 N4 C32 N3 172.0(2) ?
C33 N4 C32 S2 162.39(19) ?
C35 N4 C32 S2 -8.0(3) ?
C31 N3 C32 N4 -66.1(3) ?
C31 N3 C32 S2 113.9(2) yes
C32 N4 C33 C34 130.6(3) ?
C35 N4 C33 C34 -58.7(3) ?
C32 N4 C35 C36 88.1(3) ?
C33 N4 C35 C36 -83.0(3) ?

loop_
_cod_related_entry_id
_cod_related_entry_database
_cod_related_entry_code
1 ChemSpider 21118922
